data_4027410
loop_
_publ_author_name
'Zhiqiang Liu'
'Yuanyuan Wang'
'Ying Chen'
'Jie Liu'
'Qi Fang'
'Christian Kleeberg'
'Todd B. Marder'

_publ_section_title
;
 Ir-Catalyzed Direct Borylation at the 4-Position of Pyrene
;
_journal_name_full 'Journal of Organic Chemistry'
_journal_page_first 7124
_journal_page_last 7128
_journal_paper_doi 10.1021/jo301293w
_journal_volume 77
_journal_year 2012
_chemical_formula_moiety 'C37 H28'
_chemical_formula_sum 'C37 H28'
_chemical_formula_weight 472.59
_chemical_melting_point 475
_chemical_name_common 2,4,7-tri-tolyl-pyrene
_chemical_name_systematic
; 
 ? 
;
_space_group_IT_number 14
_symmetry_cell_setting monoclinic
_symmetry_space_group_name_Hall '-P 2ybc'
_symmetry_space_group_name_H-M 'P 1 21/c 1'
_atom_sites_solution_hydrogens geom
_atom_sites_solution_primary direct
_atom_sites_solution_secondary difmap
_audit_creation_method SHELXL-97
_cell_angle_alpha 90.00
_cell_angle_beta 95.458(11)
_cell_angle_gamma 90.00
_cell_formula_units_Z 4
_cell_length_a 6.459(5)
_cell_length_b 15.980(12)
_cell_length_c 24.291(19)
_cell_measurement_reflns_used 2566
_cell_measurement_temperature 296(2)
_cell_measurement_theta_max 23.03
_cell_measurement_theta_min 2.55
_cell_volume 2496(3)
_computing_cell_refinement 'Bruker SAINT'
_computing_data_collection 'Bruker APEX2'
_computing_data_reduction 'Bruker SAINT'
_computing_molecular_graphics 'Bruker SHELXTL'
_computing_publication_material 'Bruker SHELXTL'
_computing_structure_refinement 'SHELXL-97 (Sheldrick, 2008)'
_computing_structure_solution 'SHELXS-97 (Sheldrick, 2008)'
_diffrn_ambient_temperature 296(2)
_diffrn_measured_fraction_theta_full 1.000
_diffrn_measured_fraction_theta_max 1.000
_diffrn_measurement_device_type 'Bruker APEX-II CCD'
_diffrn_measurement_method '\f and \w scans'
_diffrn_radiation_monochromator graphite
_diffrn_radiation_source 'fine-focus sealed tube'
_diffrn_radiation_type MoK\a
_diffrn_radiation_wavelength 0.71073
_diffrn_reflns_av_R_equivalents 0.0554
_diffrn_reflns_av_sigmaI/netI 0.0486
_diffrn_reflns_limit_h_max 7
_diffrn_reflns_limit_h_min -7
_diffrn_reflns_limit_k_max 19
_diffrn_reflns_limit_k_min -19
_diffrn_reflns_limit_l_max 29
_diffrn_reflns_limit_l_min -29
_diffrn_reflns_number 26001
_diffrn_reflns_theta_full 26.00
_diffrn_reflns_theta_max 26.00
_diffrn_reflns_theta_min 1.53
_exptl_absorpt_coefficient_mu 0.071
_exptl_absorpt_correction_T_max 0.9908
_exptl_absorpt_correction_T_min 0.9660
_exptl_absorpt_correction_type multi-scan
_exptl_absorpt_process_details 'APEX2 Software Suite (Bruker,2009)'
_exptl_crystal_colour colourless
_exptl_crystal_density_diffrn 1.258
_exptl_crystal_description needle
_exptl_crystal_F_000 1000
_exptl_crystal_size_max 0.49
_exptl_crystal_size_mid 0.14
_exptl_crystal_size_min 0.13
_refine_diff_density_max 0.221
_refine_diff_density_min -0.159
_refine_diff_density_rms 0.044
_refine_ls_extinction_coef 0.0033(9)
_refine_ls_extinction_expression Fc^*^=kFc[1+0.001xFc^2^\l^3^/sin(2\q)]^-1/4^
_refine_ls_extinction_method SHELXL
_refine_ls_goodness_of_fit_ref 1.017
_refine_ls_hydrogen_treatment constr
_refine_ls_matrix_type full
_refine_ls_number_parameters 338
_refine_ls_number_reflns 4890
_refine_ls_number_restraints 0
_refine_ls_restrained_S_all 1.017
_refine_ls_R_factor_all 0.1256
_refine_ls_R_factor_gt 0.0596
_refine_ls_shift/su_max 0.000
_refine_ls_shift/su_mean 0.000
_refine_ls_structure_factor_coef Fsqd
_refine_ls_weighting_details 'calc w=1/[\s^2^(Fo^2^)+(0.0798P)^2^+0.5554P] where P=(Fo^2^+2Fc^2^)/3'
_refine_ls_weighting_scheme calc
_refine_ls_wR_factor_gt 0.1478
_refine_ls_wR_factor_ref 0.1912
_reflns_number_gt 2425
_reflns_number_total 4890
_reflns_threshold_expression >2sigma(I)
_cod_data_source_file jo301293w_si_004.cif
_cod_data_source_block liuzq20110621_0m
_cod_original_sg_symbol_H-M 'P 1 21/c 1 '
_cod_database_code 4027410

loop_
_publ_contact_author_name
_publ_contact_author_address
_publ_contact_author_email
'Zhiqiang Liu'
; State Key Laboratory of Crystal Materials
  Shandong University
  Jinan, 250100
  China
;
zqliu@sdu.edu.cn
'Marder, T. B.'
; Durham University
 Department of Chemistry
 South Road, Durham, DH1 3LE
 UK
 
 Institut fuer Anorganische Chemie
 Am Hubland
 97074 Wuerzburg
 Germany
;
todd.marder@uni-wuerzburg.de

loop_
_symmetry_equiv_pos_as_xyz
'x, y, z'
'-x, y+1/2, -z+1/2'
'-x, -y, -z'
'x, -y-1/2, z-1/2'

loop_
_atom_site_label
_atom_site_type_symbol
_atom_site_fract_x
_atom_site_fract_y
_atom_site_fract_z
_atom_site_U_iso_or_equiv
_atom_site_adp_type
_atom_site_occupancy
_atom_site_symmetry_multiplicity
_atom_site_calc_flag
_atom_site_refinement_flags
C1 C 2.2472(4) 0.1449(2) 0.90983(12) 0.0880(10) Uani 1 1 d .
H1A H 2.3495 0.1855 0.9018 0.132 Uiso 1 1 calc R
H1B H 2.2927 0.0901 0.9000 0.132 Uiso 1 1 calc R
H1C H 2.2293 0.1462 0.9486 0.132 Uiso 1 1 calc R
C2 C 2.0432(4) 0.1648(2) 0.87704(11) 0.0685(8) Uani 1 1 d .
C3 C 1.9347(4) 0.1061(2) 0.84642(13) 0.0859(10) Uani 1 1 d .
H3 H 1.9878 0.0521 0.8455 0.103 Uiso 1 1 calc R
C4 C 1.7470(4) 0.1239(2) 0.81647(13) 0.0853(10) Uani 1 1 d .
H4 H 1.6783 0.0815 0.7958 0.102 Uiso 1 1 calc R
C5 C 1.6592(3) 0.20166(18) 0.81615(10) 0.0569(7) Uani 1 1 d .
C6 C 1.4573(4) 0.22092(17) 0.78427(10) 0.0552(6) Uani 1 1 d .
C7 C 1.3633(4) 0.29872(17) 0.78693(11) 0.0651(7) Uani 1 1 d .
H7 H 1.4305 0.3399 0.8090 0.078 Uiso 1 1 calc R
C8 C 1.1734(4) 0.31788(16) 0.75810(10) 0.0602(7) Uani 1 1 d .
C9 C 1.0705(3) 0.25627(15) 0.72459(9) 0.0503(6) Uani 1 1 d .
C10 C 0.8768(3) 0.27293(15) 0.69461(9) 0.0493(6) Uani 1 1 d .
C11 C 0.7853(4) 0.35276(16) 0.69758(11) 0.0594(7) Uani 1 1 d .
C12 C 0.5973(4) 0.36896(16) 0.66720(11) 0.0618(7) Uani 1 1 d .
H12 H 0.5369 0.4214 0.6700 0.074 Uiso 1 1 calc R
C13 C 0.4959(3) 0.30986(16) 0.63272(9) 0.0523(6) Uani 1 1 d .
C14 C 0.2971(3) 0.32853(16) 0.59960(10) 0.0535(6) Uani 1 1 d .
C15 C 0.2290(5) 0.4086(2) 0.58944(13) 0.0892(10) Uani 1 1 d .
H15 H 0.3104 0.4531 0.6035 0.107 Uiso 1 1 calc R
C16 C 0.0424(5) 0.4249(2) 0.55872(14) 0.0950(11) Uani 1 1 d .
H16 H 0.0010 0.4802 0.5530 0.114 Uiso 1 1 calc R
C17 C -0.0834(4) 0.3625(2) 0.53641(11) 0.0673(8) Uani 1 1 d .
C18 C -0.2865(4) 0.3805(2) 0.50266(13) 0.0905(10) Uani 1 1 d .
H18A H -0.2706 0.3717 0.4642 0.136 Uiso 1 1 calc R
H18B H -0.3260 0.4376 0.5083 0.136 Uiso 1 1 calc R
H18C H -0.3921 0.3438 0.5140 0.136 Uiso 1 1 calc R
C19 C 1.9583(5) 0.2420(2) 0.87673(14) 0.0963(11) Uani 1 1 d .
H19 H 2.0279 0.2842 0.8973 0.116 Uiso 1 1 calc R
C20 C 1.7713(4) 0.2603(2) 0.84672(13) 0.0907(10) Uani 1 1 d .
H20 H 1.7201 0.3146 0.8474 0.109 Uiso 1 1 calc R
C21 C 1.3531(3) 0.16135(16) 0.75097(10) 0.0557(6) Uani 1 1 d .
H21 H 1.4127 0.1086 0.7486 0.067 Uiso 1 1 calc R
C22 C 1.1634(3) 0.17684(15) 0.72095(9) 0.0512(6) Uani 1 1 d .
C23 C 1.0775(4) 0.39752(18) 0.76058(13) 0.0838(10) Uani 1 1 d .
H23 H 1.1435 0.4393 0.7823 0.101 Uiso 1 1 calc R
C24 C 0.8933(4) 0.41365(18) 0.73214(13) 0.0825(9) Uani 1 1 d .
H24 H 0.8343 0.4664 0.7351 0.099 Uiso 1 1 calc R
C25 C -0.0146(4) 0.2838(2) 0.54562(12) 0.0745(8) Uani 1 1 d .
H25 H -0.0940 0.2395 0.5304 0.089 Uiso 1 1 calc R
C26 C 0.1694(4) 0.26673(18) 0.57690(11) 0.0683(8) Uani 1 1 d .
H26 H 0.2084 0.2112 0.5828 0.082 Uiso 1 1 calc R
C27 C 0.5887(3) 0.23220(15) 0.62982(9) 0.0535(6) Uani 1 1 d .
H27 H 0.5242 0.1922 0.6062 0.064 Uiso 1 1 calc R
C28 C 0.7736(3) 0.21120(15) 0.66047(9) 0.0493(6) Uani 1 1 d .
C29 C 0.8700(3) 0.13010(15) 0.65746(9) 0.0522(6) Uani 1 1 d .
C30 C 1.0560(4) 0.11554(16) 0.68658(10) 0.0559(7) Uani 1 1 d .
H30 H 1.1163 0.0630 0.6840 0.067 Uiso 1 1 calc R
C31 C 0.7704(4) 0.06221(16) 0.62280(10) 0.0563(7) Uani 1 1 d .
C32 C 0.8789(4) 0.02169(17) 0.58460(11) 0.0677(8) Uani 1 1 d .
H32 H 1.0138 0.0386 0.5799 0.081 Uiso 1 1 calc R
C33 C 0.7920(5) -0.04358(18) 0.55308(12) 0.0760(8) Uani 1 1 d .
H33 H 0.8690 -0.0695 0.5275 0.091 Uiso 1 1 calc R
C34 C 0.5938(5) -0.07074(17) 0.55890(12) 0.0733(8) Uani 1 1 d .
C35 C 0.4841(4) -0.03044(17) 0.59714(12) 0.0696(8) Uani 1 1 d .
H35 H 0.3493 -0.0475 0.6018 0.083 Uiso 1 1 calc R
C36 C 0.5714(4) 0.03457(16) 0.62841(11) 0.0648(7) Uani 1 1 d .
H36 H 0.4942 0.0605 0.6540 0.078 Uiso 1 1 calc R
C37 C 0.4949(6) -0.14065(19) 0.52412(14) 0.1070(12) Uani 1 1 d .
H37A H 0.4004 -0.1708 0.5450 0.161 Uiso 1 1 calc R
H37B H 0.6009 -0.1779 0.5137 0.161 Uiso 1 1 calc R
H37C H 0.4203 -0.1178 0.4915 0.161 Uiso 1 1 calc R

loop_
_atom_site_aniso_label
_atom_site_aniso_U_11
_atom_site_aniso_U_22
_atom_site_aniso_U_33
_atom_site_aniso_U_23
_atom_site_aniso_U_13
_atom_site_aniso_U_12
C1 0.0505(16) 0.130(3) 0.079(2) 0.0104(19) -0.0176(15) -0.0040(17)
C2 0.0419(15) 0.103(2) 0.0579(17) 0.0071(16) -0.0087(12) -0.0073(15)
C3 0.0654(19) 0.093(2) 0.092(2) 0.0004(18) -0.0270(17) 0.0075(17)
C4 0.0640(18) 0.084(2) 0.099(2) -0.0093(18) -0.0369(17) -0.0006(16)
C5 0.0392(13) 0.0787(19) 0.0507(15) 0.0049(13) -0.0065(11) -0.0067(13)
C6 0.0393(13) 0.0743(18) 0.0500(14) 0.0045(13) -0.0060(11) -0.0088(12)
C7 0.0552(16) 0.0697(18) 0.0662(17) -0.0021(14) -0.0165(13) -0.0088(14)
C8 0.0511(15) 0.0623(17) 0.0636(16) -0.0027(13) -0.0134(13) -0.0043(12)
C9 0.0421(13) 0.0595(16) 0.0480(14) 0.0027(12) -0.0031(11) -0.0050(11)
C10 0.0424(13) 0.0584(15) 0.0455(13) 0.0021(11) -0.0036(11) -0.0040(11)
C11 0.0540(15) 0.0585(16) 0.0626(16) -0.0013(13) -0.0113(12) 0.0005(13)
C12 0.0540(15) 0.0572(16) 0.0711(18) -0.0007(13) -0.0103(13) 0.0050(12)
C13 0.0427(13) 0.0633(16) 0.0493(14) 0.0022(12) -0.0034(11) -0.0018(12)
C14 0.0419(14) 0.0634(17) 0.0536(15) 0.0036(12) -0.0046(11) 0.0016(12)
C15 0.076(2) 0.075(2) 0.107(2) -0.0177(18) -0.0398(18) 0.0147(16)
C16 0.081(2) 0.081(2) 0.113(3) -0.0161(19) -0.0436(19) 0.0262(17)
C17 0.0477(15) 0.090(2) 0.0614(17) 0.0071(15) -0.0087(13) 0.0066(15)
C18 0.0555(18) 0.122(3) 0.089(2) 0.0076(19) -0.0190(16) 0.0089(17)
C19 0.066(2) 0.103(3) 0.110(3) -0.022(2) -0.0417(19) 0.0009(18)
C20 0.0657(19) 0.092(2) 0.106(2) -0.0229(19) -0.0348(18) 0.0047(17)
C21 0.0443(14) 0.0694(17) 0.0519(15) 0.0000(12) -0.0040(11) 0.0031(12)
C22 0.0396(13) 0.0664(17) 0.0458(14) -0.0010(12) -0.0046(11) -0.0029(11)
C23 0.075(2) 0.0653(19) 0.103(2) -0.0166(16) -0.0358(18) -0.0021(15)
C24 0.0732(19) 0.0645(18) 0.102(2) -0.0139(16) -0.0325(18) 0.0061(15)
C25 0.0515(16) 0.084(2) 0.084(2) 0.0082(16) -0.0176(15) -0.0126(15)
C26 0.0531(16) 0.0667(18) 0.0815(19) 0.0092(15) -0.0123(14) -0.0042(13)
C27 0.0441(14) 0.0625(17) 0.0517(15) -0.0032(12) -0.0075(11) -0.0001(12)
C28 0.0406(13) 0.0595(15) 0.0464(13) 0.0011(11) -0.0035(11) -0.0008(11)
C29 0.0444(14) 0.0631(16) 0.0469(14) -0.0035(12) -0.0068(11) -0.0002(11)
C30 0.0472(14) 0.0638(16) 0.0545(15) -0.0064(12) -0.0072(12) 0.0038(12)
C31 0.0499(15) 0.0635(16) 0.0522(15) -0.0041(12) -0.0125(12) 0.0094(12)
C32 0.0601(16) 0.0715(18) 0.0690(18) -0.0090(15) -0.0073(14) 0.0101(14)
C33 0.084(2) 0.073(2) 0.0687(19) -0.0114(15) -0.0041(16) 0.0155(17)
C34 0.089(2) 0.0557(17) 0.0680(18) -0.0073(14) -0.0280(17) 0.0123(16)
C35 0.0597(17) 0.0646(18) 0.080(2) -0.0004(16) -0.0182(15) 0.0009(14)
C36 0.0531(16) 0.0688(18) 0.0697(18) -0.0119(14) -0.0096(13) 0.0045(13)
C37 0.145(3) 0.070(2) 0.098(3) -0.0180(18) -0.033(2) -0.006(2)

loop_
_atom_type_symbol
_atom_type_description
_atom_type_scat_dispersion_real
_atom_type_scat_dispersion_imag
_atom_type_scat_source
C C 0.0033 0.0016 'International Tables Vol C Tables 4.2.6.8 and 6.1.1.4'
H H 0.0000 0.0000 'International Tables Vol C Tables 4.2.6.8 and 6.1.1.4'

loop_
_geom_angle_atom_site_label_1
_geom_angle_atom_site_label_2
_geom_angle_atom_site_label_3
_geom_angle
C2 C1 H1A 109.5
C2 C1 H1B 109.5
H1A C1 H1B 109.5
C2 C1 H1C 109.5
H1A C1 H1C 109.5
H1B C1 H1C 109.5
C19 C2 C3 116.3(3)
C19 C2 C1 122.0(3)
C3 C2 C1 121.7(3)
C2 C3 C4 121.9(3)
C2 C3 H3 119.0
C4 C3 H3 119.0
C5 C4 C3 122.2(3)
C5 C4 H4 118.9
C3 C4 H4 118.9
C20 C5 C4 115.1(2)
C20 C5 C6 122.5(3)
C4 C5 C6 122.4(2)
C21 C6 C7 117.0(2)
C21 C6 C5 121.1(2)
C7 C6 C5 121.9(2)
C6 C7 C8 122.9(2)
C6 C7 H7 118.5
C8 C7 H7 118.5
C7 C8 C9 119.0(2)
C7 C8 C23 123.0(2)
C9 C8 C23 118.0(2)
C8 C9 C22 119.1(2)
C8 C9 C10 121.0(2)
C22 C9 C10 119.9(2)
C11 C10 C9 119.9(2)
C11 C10 C28 119.0(2)
C9 C10 C28 121.1(2)
C12 C11 C10 119.5(2)
C12 C11 C24 122.8(2)
C10 C11 C24 117.7(2)
C13 C12 C11 122.4(2)
C13 C12 H12 118.8
C11 C12 H12 118.8
C27 C13 C12 117.4(2)
C27 C13 C14 120.7(2)
C12 C13 C14 121.8(2)
C15 C14 C26 115.5(2)
C15 C14 C13 122.3(2)
C26 C14 C13 122.2(2)
C14 C15 C16 121.5(3)
C14 C15 H15 119.2
C16 C15 H15 119.2
C17 C16 C15 122.2(3)
C17 C16 H16 118.9
C15 C16 H16 118.9
C25 C17 C16 116.2(2)
C25 C17 C18 121.7(3)
C16 C17 C18 122.1(3)
C17 C18 H18A 109.5
C17 C18 H18B 109.5
H18A C18 H18B 109.5
C17 C18 H18C 109.5
H18A C18 H18C 109.5
H18B C18 H18C 109.5
C2 C19 C20 122.0(3)
C2 C19 H19 119.0
C20 C19 H19 119.0
C5 C20 C19 122.4(3)
C5 C20 H20 118.8
C19 C20 H20 118.8
C6 C21 C22 122.8(2)
C6 C21 H21 118.6
C22 C21 H21 118.6
C21 C22 C9 119.2(2)
C21 C22 C30 122.8(2)
C9 C22 C30 118.0(2)
C24 C23 C8 121.3(3)
C24 C23 H23 119.4
C8 C23 H23 119.4
C23 C24 C11 122.2(3)
C23 C24 H24 118.9
C11 C24 H24 118.9
C17 C25 C26 122.0(3)
C17 C25 H25 119.0
C26 C25 H25 119.0
C14 C26 C25 122.4(3)
C14 C26 H26 118.8
C25 C26 H26 118.8
C13 C27 C28 123.0(2)
C13 C27 H27 118.5
C28 C27 H27 118.5
C27 C28 C10 118.7(2)
C27 C28 C29 122.9(2)
C10 C28 C29 118.4(2)
C30 C29 C28 119.5(2)
C30 C29 C31 119.1(2)
C28 C29 C31 121.4(2)
C29 C30 C22 123.1(2)
C29 C30 H30 118.4
C22 C30 H30 118.4
C32 C31 C36 117.1(2)
C32 C31 C29 120.4(2)
C36 C31 C29 122.5(2)
C31 C32 C33 121.5(3)
C31 C32 H32 119.2
C33 C32 H32 119.2
C34 C33 C32 121.1(3)
C34 C33 H33 119.5
C32 C33 H33 119.5
C33 C34 C35 117.7(3)
C33 C34 C37 121.8(3)
C35 C34 C37 120.4(3)
C36 C35 C34 121.0(3)
C36 C35 H35 119.5
C34 C35 H35 119.5
C35 C36 C31 121.6(3)
C35 C36 H36 119.2
C31 C36 H36 119.2
C34 C37 H37A 109.5
C34 C37 H37B 109.5
H37A C37 H37B 109.5
C34 C37 H37C 109.5
H37A C37 H37C 109.5
H37B C37 H37C 109.5

loop_
_geom_bond_atom_site_label_1
_geom_bond_atom_site_label_2
_geom_bond_distance
C1 C2 1.507(3)
C1 H1A 0.9600
C1 H1B 0.9600
C1 H1C 0.9600
C2 C19 1.350(4)
C2 C3 1.352(4)
C3 C4 1.383(4)
C3 H3 0.9300
C4 C5 1.365(4)
C4 H4 0.9300
C5 C20 1.360(4)
C5 C6 1.484(3)
C6 C21 1.382(3)
C6 C7 1.388(4)
C7 C8 1.387(3)
C7 H7 0.9300
C8 C9 1.404(3)
C8 C23 1.419(4)
C9 C22 1.410(3)
C9 C10 1.412(3)
C10 C11 1.411(3)
C10 C28 1.414(3)
C11 C12 1.384(3)
C11 C24 1.424(3)
C12 C13 1.385(3)
C12 H12 0.9300
C13 C27 1.383(3)
C13 C14 1.479(3)
C14 C15 1.368(4)
C14 C26 1.369(3)
C15 C16 1.381(4)
C15 H15 0.9300
C16 C17 1.365(4)
C16 H16 0.9300
C17 C25 1.347(4)
C17 C18 1.507(3)
C18 H18A 0.9600
C18 H18B 0.9600
C18 H18C 0.9600
C19 C20 1.381(4)
C19 H19 0.9300
C20 H20 0.9300
C21 C22 1.387(3)
C21 H21 0.9300
C22 C30 1.424(3)
C23 C24 1.343(3)
C23 H23 0.9300
C24 H24 0.9300
C25 C26 1.375(3)
C25 H25 0.9300
C26 H26 0.9300
C27 C28 1.387(3)
C27 H27 0.9300
C28 C29 1.443(3)
C29 C30 1.355(3)
C29 C31 1.482(3)
C30 H30 0.9300
C31 C32 1.377(3)
C31 C36 1.378(3)
C32 C33 1.381(4)
C32 H32 0.9300
C33 C34 1.371(4)
C33 H33 0.9300
C34 C35 1.380(4)
C34 C37 1.506(4)
C35 C36 1.376(3)
C35 H35 0.9300
C36 H36 0.9300
C37 H37A 0.9600
C37 H37B 0.9600
C37 H37C 0.9600

loop_
_cod_related_entry_id
_cod_related_entry_database
_cod_related_entry_code
1 ChemSpider 30659526
